data_7118537
loop_
_publ_author_name
'Lama, Prem'
'Alimi, Lukman O.'
'Das, Raj Kumar'
'Barbour, Leonard J.'

_publ_section_title
;
 Hydration-dependent anomalous thermal expansion behaviour in a
 coordination polymer.
;
_journal_issue 15
_journal_name_full 'Chemical communications (Cambridge, England)'
_journal_page_first 3231
_journal_page_last 3234
_journal_paper_doi 10.1039/c6cc00158k
_journal_volume 52
_journal_year 2016
_chemical_formula_moiety 'C22 H18 N2 O6 Zn, H2 O'
_chemical_formula_sum 'C22 H20 N2 O7 Zn'
_chemical_formula_weight 489.77
_chemical_name_systematic
; 
 ? 
;
_space_group_IT_number 33
_symmetry_cell_setting orthorhombic
_symmetry_space_group_name_Hall 'P 2c -2n'
_symmetry_space_group_name_H-M 'P n a 21'
_atom_sites_solution_hydrogens geom
_atom_sites_solution_primary direct
_atom_sites_solution_secondary difmap
_audit_creation_method SHELXL-97
_audit_update_record
;
2015-12-09 deposited with the CCDC.
2016-01-20 downloaded from the CCDC.
;
_cell_angle_alpha 90.00
_cell_angle_beta 90.00
_cell_angle_gamma 90.00
_cell_formula_units_Z 4
_cell_length_a 19.1221(11)
_cell_length_b 7.8119(5)
_cell_length_c 13.7812(8)
_cell_measurement_reflns_used 5502
_cell_measurement_temperature 120(2)
_cell_measurement_theta_max 26.00
_cell_measurement_theta_min 2.59
_cell_volume 2058.6(2)
_computing_cell_refinement 'SAINT (Bruker, 2009)'
_computing_data_reduction SAINT
_computing_molecular_graphics 'X-Seed (Barbour 2001)'
_computing_structure_refinement 'SHELXL-97 (Sheldrick, 1997)'
_computing_structure_solution 'SHELXS-97 (Sheldrick, 1990)'
_diffrn_ambient_temperature 120(2)
_diffrn_measured_fraction_theta_full 0.999
_diffrn_measured_fraction_theta_max 0.999
_diffrn_measurement_device_type 'CCD area detector'
_diffrn_measurement_method 'phi and omega scans'
_diffrn_radiation_monochromator graphite
_diffrn_radiation_source 'fine-focus sealed tube'
_diffrn_radiation_type MoK\a
_diffrn_radiation_wavelength 0.71073
_diffrn_reflns_av_R_equivalents 0.0223
_diffrn_reflns_av_sigmaI/netI 0.0433
_diffrn_reflns_limit_h_max 23
_diffrn_reflns_limit_h_min -23
_diffrn_reflns_limit_k_max 4
_diffrn_reflns_limit_k_min -9
_diffrn_reflns_limit_l_max 16
_diffrn_reflns_limit_l_min -17
_diffrn_reflns_number 10650
_diffrn_reflns_theta_full 26.02
_diffrn_reflns_theta_max 26.02
_diffrn_reflns_theta_min 2.13
_exptl_absorpt_coefficient_mu 1.242
_exptl_absorpt_correction_T_max 0.7946
_exptl_absorpt_correction_T_min 0.6079
_exptl_absorpt_correction_type multi-scan
_exptl_absorpt_process_details SADABS
_exptl_crystal_colour colorless
_exptl_crystal_density_diffrn 1.580
_exptl_crystal_density_method 'not measured'
_exptl_crystal_description block
_exptl_crystal_F_000 1008
_exptl_crystal_size_max 0.44
_exptl_crystal_size_mid 0.33
_exptl_crystal_size_min 0.19
_refine_diff_density_max 0.446
_refine_diff_density_min -0.538
_refine_diff_density_rms 0.060
_refine_ls_abs_structure_details 'Flack H D (1983), Acta Cryst. A39, 876-881'
_refine_ls_abs_structure_Flack 0.020(9)
_refine_ls_extinction_method none
_refine_ls_goodness_of_fit_ref 1.092
_refine_ls_hydrogen_treatment mixed
_refine_ls_matrix_type full
_refine_ls_number_parameters 289
_refine_ls_number_reflns 4011
_refine_ls_number_restraints 4
_refine_ls_restrained_S_all 1.101
_refine_ls_R_factor_all 0.0276
_refine_ls_R_factor_gt 0.0258
_refine_ls_shift/su_max 0.001
_refine_ls_shift/su_mean 0.000
_refine_ls_structure_factor_coef Fsqd
_refine_ls_weighting_details 'calc w=1/[\s^2^(Fo^2^)+(0.0192P)^2^+0.7181P] where P=(Fo^2^+2Fc^2^)/3'
_refine_ls_weighting_scheme calc
_refine_ls_wR_factor_gt 0.0659
_refine_ls_wR_factor_ref 0.0669
_reflns_number_gt 3816
_reflns_number_total 4011
_reflns_threshold_expression >2sigma(I)
_cod_data_source_file c6cc00158k2.cif
_cod_data_source_block LJB_1_H2O_120K
_cod_depositor_comments 'Adding full bibliography for 7118534--7118552.cif.'
_cod_original_sg_symbol_Hall P2c-2n
_cod_original_sg_symbol_H-M Pna21
_cod_database_code 7118537

loop_
_symmetry_equiv_pos_as_xyz
'x, y, z'
'-x, -y, z+1/2'
'-x+1/2, y+1/2, z+1/2'
'x+1/2, -y+1/2, z'

loop_
_atom_site_label
_atom_site_type_symbol
_atom_site_fract_x
_atom_site_fract_y
_atom_site_fract_z
_atom_site_U_iso_or_equiv
_atom_site_adp_type
_atom_site_occupancy
_atom_site_symmetry_multiplicity
_atom_site_calc_flag
_atom_site_refinement_flags
Zn1 Zn 0.386933(11) -0.04737(3) 0.19363(2) 0.00929(8) Uani 1 1 d .
O1 O 0.46733(9) 0.0607(2) 0.13111(13) 0.0130(4) Uani 1 1 d .
O2 O 0.49864(10) 0.2253(3) 0.25648(14) 0.0221(5) Uani 1 1 d .
O3 O 0.76275(10) 0.3097(3) 0.27252(15) 0.0250(5) Uani 1 1 d .
O4 O 0.80689(9) 0.4267(2) 0.13888(14) 0.0176(4) Uani 1 1 d .
O5 O 0.69899(10) 0.2516(3) -0.17987(14) 0.0221(4) Uani 1 1 d .
O6 O 0.59962(9) 0.1037(3) -0.17143(14) 0.0152(4) Uani 1 1 d .
N1 N 0.38818(10) -0.2574(3) 0.10360(16) 0.0128(5) Uani 1 1 d .
N2 N 0.33066(12) -0.7764(3) -0.55714(17) 0.0224(5) Uani 1 1 d .
H2 H 0.3160 -0.7816 -0.6176 0.027 Uiso 1 1 calc R
C1 C 0.50937(12) 0.1614(3) 0.17644(17) 0.0116(6) Uani 1 1 d .
C2 C 0.57684(12) 0.1991(3) 0.12270(19) 0.0110(5) Uani 1 1 d .
C3 C 0.63547(12) 0.2517(3) 0.17469(16) 0.0099(6) Uani 1 1 d .
H3 H 0.6330 0.2600 0.2434 0.012 Uiso 1 1 calc R
C4 C 0.69751(13) 0.2923(3) 0.1274(2) 0.0134(5) Uani 1 1 d .
C5 C 0.76004(11) 0.3470(3) 0.1850(2) 0.0131(5) Uani 1 1 d .
C6 C 0.70100(13) 0.2801(3) 0.02646(18) 0.0129(5) Uani 1 1 d .
H6 H 0.7425 0.3132 -0.0065 0.015 Uiso 1 1 calc R
C7 C 0.64377(13) 0.2192(3) -0.0261(2) 0.0127(5) Uani 1 1 d .
C8 C 0.64909(13) 0.1927(3) -0.13352(18) 0.0127(5) Uani 1 1 d .
C9 C 0.58175(13) 0.1779(3) 0.02309(18) 0.0114(5) Uani 1 1 d .
H9 H 0.5428 0.1350 -0.0122 0.014 Uiso 1 1 calc R
C10 C 0.38198(14) -0.4215(4) 0.1314(2) 0.0169(6) Uani 1 1 d .
H10 H 0.3723 -0.4457 0.1976 0.020 Uiso 1 1 calc R
C11 C 0.38920(13) -0.5565(4) 0.0673(2) 0.0180(6) Uani 1 1 d .
H11 H 0.3832 -0.6708 0.0894 0.022 Uiso 1 1 calc R
C12 C 0.40525(14) -0.5254(4) -0.0299(2) 0.0168(6) Uani 1 1 d .
C13 C 0.41189(14) -0.3552(4) -0.0579(2) 0.0185(6) Uani 1 1 d .
H13 H 0.4229 -0.3273 -0.1233 0.022 Uiso 1 1 calc R
C14 C 0.40239(14) -0.2272(4) 0.0098(2) 0.0166(6) Uani 1 1 d .
H14 H 0.4061 -0.1116 -0.0111 0.020 Uiso 1 1 calc R
C15 C 0.41621(17) -0.6692(4) -0.1006(2) 0.0230(6) Uani 1 1 d .
H15A H 0.3937 -0.7733 -0.0741 0.028 Uiso 1 1 calc R
H15B H 0.4670 -0.6924 -0.1050 0.028 Uiso 1 1 calc R
C16 C 0.38838(14) -0.6395(4) -0.2026(2) 0.0216(6) Uani 1 1 d .
H16A H 0.3372 -0.6212 -0.1999 0.026 Uiso 1 1 calc R
H16B H 0.4101 -0.5351 -0.2301 0.026 Uiso 1 1 calc R
C17 C 0.4042(2) -0.7906(5) -0.2674(2) 0.0338(9) Uani 1 1 d .
H17A H 0.3841 -0.8947 -0.2375 0.041 Uiso 1 1 calc R
H17B H 0.4556 -0.8062 -0.2702 0.041 Uiso 1 1 calc R
C18 C 0.37676(16) -0.7754(4) -0.3700(2) 0.0248(7) Uani 1 1 d .
C19 C 0.30642(16) -0.7988(4) -0.3899(2) 0.0301(7) Uani 1 1 d .
H19 H 0.2738 -0.8148 -0.3387 0.036 Uiso 1 1 calc R
C20 C 0.28427(16) -0.7986(5) -0.4859(2) 0.0309(8) Uani 1 1 d .
H20 H 0.2362 -0.8143 -0.5008 0.037 Uiso 1 1 calc R
C21 C 0.39793(16) -0.7468(4) -0.5405(2) 0.0262(7) Uani 1 1 d .
H21 H 0.4293 -0.7290 -0.5930 0.031 Uiso 1 1 calc R
C22 C 0.42182(16) -0.7421(4) -0.4453(2) 0.0278(7) Uani 1 1 d .
H22 H 0.4694 -0.7159 -0.4323 0.033 Uiso 1 1 calc R
O1W O 0.70418(16) 0.0151(4) 0.3612(2) 0.0612(9) Uani 1 1 d D
H2W1 H 0.7363 -0.0653 0.3466 0.050 Uiso 1 1 d D
H1W1 H 0.7171 0.1112 0.3274 0.050 Uiso 1 1 d D

loop_
_atom_site_aniso_label
_atom_site_aniso_U_11
_atom_site_aniso_U_22
_atom_site_aniso_U_33
_atom_site_aniso_U_23
_atom_site_aniso_U_13
_atom_site_aniso_U_12
Zn1 0.00772(12) 0.01274(13) 0.00740(13) 0.00086(14) -0.00013(14) 0.00023(10)
O1 0.0111(9) 0.0158(10) 0.0122(10) -0.0004(7) 0.0005(7) -0.0038(7)
O2 0.0188(10) 0.0351(12) 0.0123(10) -0.0077(9) 0.0041(8) -0.0072(9)
O3 0.0221(10) 0.0370(13) 0.0158(11) 0.0049(10) -0.0100(9) -0.0123(9)
O4 0.0125(9) 0.0256(11) 0.0147(10) -0.0049(8) 0.0007(7) -0.0057(8)
O5 0.0188(10) 0.0344(12) 0.0130(10) 0.0001(9) 0.0041(8) -0.0108(9)
O6 0.0145(9) 0.0216(10) 0.0096(9) -0.0046(8) -0.0004(7) -0.0038(8)
N1 0.0104(11) 0.0152(11) 0.0127(12) 0.0010(9) -0.0014(9) -0.0013(8)
N2 0.0249(13) 0.0284(14) 0.0139(12) -0.0027(10) -0.0049(10) 0.0068(11)
C1 0.0100(10) 0.0150(12) 0.0098(17) 0.0025(10) -0.0013(9) 0.0011(9)
C2 0.0114(12) 0.0099(12) 0.0117(13) 0.0017(10) 0.0006(10) 0.0004(10)
C3 0.0130(11) 0.0113(11) 0.0052(16) -0.0009(9) 0.0004(9) -0.0003(9)
C4 0.0134(12) 0.0132(13) 0.0136(13) -0.0003(10) -0.0033(10) 0.0013(10)
C5 0.0124(10) 0.0138(11) 0.0131(14) -0.0039(13) 0.0002(12) 0.0010(9)
C6 0.0129(12) 0.0158(13) 0.0099(13) 0.0006(10) 0.0025(10) -0.0006(10)
C7 0.0131(12) 0.0147(12) 0.0102(13) 0.0001(10) -0.0008(10) 0.0001(10)
C8 0.0147(13) 0.0148(13) 0.0085(13) 0.0000(10) -0.0020(10) 0.0024(11)
C9 0.0105(12) 0.0132(13) 0.0105(13) -0.0002(10) -0.0030(10) 0.0001(10)
C10 0.0214(14) 0.0183(14) 0.0112(14) 0.0032(11) 0.0027(10) 0.0010(11)
C11 0.0243(15) 0.0155(14) 0.0141(15) 0.0018(11) -0.0010(11) 0.0015(11)
C12 0.0172(13) 0.0201(14) 0.0131(14) -0.0004(11) -0.0072(11) 0.0020(11)
C13 0.0221(14) 0.0237(15) 0.0095(13) 0.0006(11) -0.0030(11) -0.0031(12)
C14 0.0201(14) 0.0163(14) 0.0134(14) 0.0031(11) -0.0029(11) -0.0048(11)
C15 0.0340(17) 0.0223(15) 0.0126(15) -0.0008(12) -0.0052(12) 0.0093(13)
C16 0.0273(16) 0.0218(16) 0.0158(15) -0.0038(12) -0.0037(12) 0.0099(12)
C17 0.054(2) 0.0278(19) 0.0200(17) -0.0092(14) -0.0133(15) 0.0199(17)
C18 0.0358(17) 0.0205(16) 0.0180(17) -0.0073(13) -0.0109(13) 0.0122(13)
C19 0.0247(16) 0.043(2) 0.0228(17) -0.0040(15) 0.0043(13) 0.0029(14)
C20 0.0183(15) 0.054(2) 0.0208(17) -0.0012(15) -0.0005(12) 0.0017(14)
C21 0.0236(16) 0.0359(19) 0.0190(17) 0.0007(14) 0.0006(12) -0.0033(13)
C22 0.0196(15) 0.0391(19) 0.0248(17) -0.0039(15) -0.0061(13) -0.0003(14)
O1W 0.0614(19) 0.063(2) 0.060(2) 0.0120(16) 0.0124(16) 0.0157(16)

loop_
_atom_type_symbol
_atom_type_description
_atom_type_scat_dispersion_real
_atom_type_scat_dispersion_imag
_atom_type_scat_source
C C 0.0033 0.0016 'International Tables Vol C Tables 4.2.6.8 and 6.1.1.4'
H H 0.0000 0.0000 'International Tables Vol C Tables 4.2.6.8 and 6.1.1.4'
N N 0.0061 0.0033 'International Tables Vol C Tables 4.2.6.8 and 6.1.1.4'
O O 0.0106 0.0060 'International Tables Vol C Tables 4.2.6.8 and 6.1.1.4'
Zn Zn 0.2839 1.4301 'International Tables Vol C Tables 4.2.6.8 and 6.1.1.4'

loop_
_geom_angle_atom_site_label_1
_geom_angle_atom_site_label_2
_geom_angle_atom_site_label_3
_geom_angle
_geom_angle_site_symmetry_1
_geom_angle_site_symmetry_3
O6 Zn1 O4 126.04(8) 2_655 4_455
O6 Zn1 O1 114.77(8) 2_655 .
O4 Zn1 O1 103.78(8) 4_455 .
O6 Zn1 N1 113.46(9) 2_655 .
O4 Zn1 N1 99.28(8) 4_455 .
O1 Zn1 N1 93.99(8) . .
C1 O1 Zn1 122.80(16) . .
C5 O4 Zn1 126.92(19) . 4
C8 O6 Zn1 114.68(16) . 2_654
C14 N1 C10 117.4(2) . .
C14 N1 Zn1 116.29(18) . .
C10 N1 Zn1 126.0(2) . .
C21 N2 C20 122.7(3) . .
O2 C1 O1 125.5(2) . .
O2 C1 C2 120.1(2) . .
O1 C1 C2 114.4(2) . .
C9 C2 C3 119.4(2) . .
C9 C2 C1 121.2(2) . .
C3 C2 C1 119.4(2) . .
C4 C3 C2 120.9(2) . .
C3 C4 C6 119.5(2) . .
C3 C4 C5 119.8(2) . .
C6 C4 C5 120.6(2) . .
O3 C5 O4 125.1(2) . .
O3 C5 C4 118.8(2) . .
O4 C5 C4 116.1(3) . .
C4 C6 C7 120.2(2) . .
C6 C7 C9 119.3(2) . .
C6 C7 C8 120.4(2) . .
C9 C7 C8 120.2(2) . .
O5 C8 O6 124.0(2) . .
O5 C8 C7 120.7(2) . .
O6 C8 C7 115.2(2) . .
C2 C9 C7 120.5(2) . .
N1 C10 C11 122.5(3) . .
C10 C11 C12 120.1(3) . .
C13 C12 C11 117.0(3) . .
C13 C12 C15 121.4(3) . .
C11 C12 C15 121.5(3) . .
C14 C13 C12 119.5(3) . .
N1 C14 C13 123.4(3) . .
C12 C15 C16 115.9(2) . .
C17 C16 C15 110.9(2) . .
C16 C17 C18 114.9(3) . .
C22 C18 C19 118.9(3) . .
C22 C18 C17 120.2(3) . .
C19 C18 C17 120.8(3) . .
C18 C19 C20 119.0(3) . .
N2 C20 C19 119.9(3) . .
N2 C21 C22 119.1(3) . .
C18 C22 C21 120.2(3) . .

loop_
_geom_bond_atom_site_label_1
_geom_bond_atom_site_label_2
_geom_bond_distance
_geom_bond_site_symmetry_2
Zn1 O6 1.9282(19) 2_655
Zn1 O4 1.9495(18) 4_455
Zn1 O1 1.9541(17) .
Zn1 N1 2.057(2) .
O1 C1 1.287(3) .
O2 C1 1.228(3) .
O3 C5 1.242(4) .
O4 C5 1.263(3) .
O4 Zn1 1.9495(18) 4
O5 C8 1.237(3) .
O6 C8 1.285(3) .
O6 Zn1 1.9282(19) 2_654
N1 C14 1.342(4) .
N1 C10 1.343(4) .
N2 C21 1.327(4) .
N2 C20 1.335(4) .
C1 C2 1.517(3) .
C2 C9 1.386(4) .
C2 C3 1.393(3) .
C3 C4 1.390(3) .
C4 C6 1.396(4) .
C4 C5 1.498(3) .
C6 C7 1.396(4) .
C7 C9 1.404(4) .
C7 C8 1.498(4) .
C10 C11 1.383(4) .
C11 C12 1.395(4) .
C12 C13 1.390(4) .
C12 C15 1.502(4) .
C13 C14 1.380(4) .
C15 C16 1.521(4) .
C16 C17 1.511(4) .
C17 C18 1.512(4) .
C18 C22 1.374(5) .
C18 C19 1.385(4) .
C19 C20 1.389(4) .
C21 C22 1.390(4) .
